data_4330762
loop_
_publ_author_name
'Paul J. Saines'
'Mark Steinmann'
'Jin-Chong Tan'
'Hamish H.-M. Yeung'
'Wei Li'
'Phillip T. Barton'
'Anthony K. Cheetham'

_publ_contact_author_address
;Department of Materials Science and Metallurgy
The University of Cambridge
Cambridge
Cambs, UK
;
_publ_contact_author_email akc30@cam.ac.uk
_publ_contact_author_fax 441223334567
_publ_contact_author_name 'Cheetham, Anthony K.'
_publ_contact_author_phone 441223767061
_publ_section_title
;
 Isomer-Directed Structural Diversity and Its Effect on the Nanosheet
 Exfoliation and Magnetic Properties of 2,3-Dimethylsuccinate Hybrid
 Frameworks
;
_journal_name_full 'Inorganic Chemistry'
_journal_page_first 11198
_journal_page_last 11209
_journal_paper_doi 10.1021/ic302011x
_journal_volume 51
_journal_year 2012
_chemical_compound_source 'synthesis as described'
_chemical_formula_moiety 'C18 H28 Mn3 O14'
_chemical_formula_sum 'C18 H28 Mn3 O14'
_chemical_formula_weight 633.22
_chemical_name_systematic
;
 ?
;
_space_group_IT_number 14
_symmetry_cell_setting monoclinic
_symmetry_Int_Tables_number 14
_symmetry_space_group_name_Hall '-P 2yn'
_symmetry_space_group_name_H-M 'P 1 21/n 1'
_atom_sites_solution_hydrogens geom
_atom_sites_solution_primary direct
_atom_sites_solution_secondary difmap
_audit_creation_date 2012-01-18T15:33:56-00:00
_audit_creation_method 'WinGX routine CIF_UPDATE'
_cell_angle_alpha 90
_cell_angle_beta 111.178(6)
_cell_angle_gamma 90
_cell_formula_units_Z 4
_cell_length_a 10.0358(5)
_cell_length_b 22.4619(10)
_cell_length_c 11.2067(7)
_cell_measurement_reflns_used 3273
_cell_measurement_temperature 120(2)
_cell_measurement_theta_max 71.9385
_cell_measurement_theta_min 3.9327
_cell_measurement_wavelength 0.71073
_cell_volume 2355.6(2)
_computing_cell_refinement 'CrysAlisPro V1.171.35.11 (Agilent Technologies)'
_computing_data_collection 'CrysAlisPro V1.171.35.11 (Agilent Technologies)'
_computing_data_reduction 'CrysAlisPro V1.171.35.11 (Agilent Technologies)'
_computing_molecular_graphics 'Diamond (Brandenburg 1997)'
_computing_publication_material 'WinGX publication routines (Farrugia, 1999)'
_computing_structure_refinement 'SHELXL-97 (Sheldrick, 2008)'
_computing_structure_solution 'SHELXS-97 (Sheldrick, 2008)'
_diffrn_ambient_temperature 120(2)
_diffrn_detector_area_resol_mean 16.1183
_diffrn_measured_fraction_theta_full 0.9982
_diffrn_measured_fraction_theta_max 0.972
_diffrn_measurement_device_type 'Xcalibur, Eos, Gemini ultra'
_diffrn_radiation_monochromator mirror
_diffrn_radiation_probe x-ray
_diffrn_radiation_source 'Enhance Ultra (Cu) x-ray Source'
_diffrn_radiation_type CuK\a
_diffrn_radiation_wavelength 1.54178
_diffrn_reflns_av_R_equivalents 0.0456
_diffrn_reflns_av_unetI/netI 0.0506
_diffrn_reflns_limit_h_max 11
_diffrn_reflns_limit_h_min -12
_diffrn_reflns_limit_k_max 24
_diffrn_reflns_limit_k_min -27
_diffrn_reflns_limit_l_max 8
_diffrn_reflns_limit_l_min -13
_diffrn_reflns_number 8497
_diffrn_reflns_theta_full 66.97
_diffrn_reflns_theta_max 72.08
_diffrn_reflns_theta_min 3.94
_exptl_absorpt_coefficient_mu 13.583
_exptl_absorpt_correction_T_max 0.720
_exptl_absorpt_correction_T_min 0.295
_exptl_absorpt_correction_type analytical
_exptl_absorpt_process_details
;
CrysAlisPro, Agilent Technologies,
Version 1.171.35.11 (release 16-05-2011 CrysAlis171 .NET)
(compiled May 16 2011,17:55:39)
Analytical numeric absorption correction using a multifaceted crystal
            model based on expressions derived by R.C. Clark & J.S. Reid.
(Clark, R. C. & Reid, J. S. (1995). Acta Cryst. A51, 887-897)
;
_exptl_crystal_colour colourless
_exptl_crystal_density_diffrn 1.786
_exptl_crystal_description sheet
_exptl_crystal_F_000 1292.0
_exptl_crystal_size_max 0.1296
_exptl_crystal_size_mid 0.1021
_exptl_crystal_size_min 0.0251
_refine_diff_density_max 1.986
_refine_diff_density_min -1.197
_refine_diff_density_rms 0.166
_refine_ls_extinction_method none
_refine_ls_goodness_of_fit_ref 1.010
_refine_ls_hydrogen_treatment mixed
_refine_ls_matrix_type full
_refine_ls_number_parameters 334
_refine_ls_number_reflns 4513
_refine_ls_number_restraints 6
_refine_ls_restrained_S_all 1.011
_refine_ls_R_factor_all 0.0757
_refine_ls_R_factor_gt 0.0624
_refine_ls_shift/su_max 0.000
_refine_ls_shift/su_mean 0
_refine_ls_structure_factor_coef Fsqd
_refine_ls_weighting_details 'calc w=1/[\s^2^(Fo^2^)+(0.1194P)^2^+0.5806P] where P=(Fo^2^+2Fc^2^)/3'
_refine_ls_weighting_scheme calc
_refine_ls_wR_factor_gt 0.1581
_refine_ls_wR_factor_ref 0.1717
_reflns_number_gt 3565
_reflns_number_total 4513
_reflns_threshold_expression >2sigma(I)
_cod_data_source_file ic302011x_si_002_2.cif
_cod_data_source_block Compound1
_cod_database_code 4330762

loop_
_symmetry_equiv_pos_as_xyz
'x, y, z'
'-x+1/2, y+1/2, -z+1/2'
'-x, -y, -z'
'x-1/2, -y-1/2, z-1/2'

loop_
_atom_site_label
_atom_site_type_symbol
_atom_site_fract_x
_atom_site_fract_y
_atom_site_fract_z
_atom_site_U_iso_or_equiv
_atom_site_adp_type
_atom_site_occupancy
_atom_site_symmetry_multiplicity
_atom_site_calc_flag
_atom_site_refinement_flags
Mn1 Mn 0.71786(6) 0.18748(3) 0.55142(6) 0.0167(2) Uani 1 1 d .
Mn2 Mn 1.06927(6) 0.19316(3) 0.61610(6) 0.0173(2) Uani 1 1 d .
Mn3 Mn 0.65060(6) 0.25100(2) 0.83794(5) 0.0154(2) Uani 1 1 d .
O4 O 0.4180(3) 0.32181(13) 0.2096(3) 0.0185(6) Uani 1 1 d .
O14 O 0.1566(3) 0.12971(13) 0.5293(3) 0.0208(6) Uani 1 1 d .
O13 O 0.2781(3) 0.16796(13) 0.4156(3) 0.0209(6) Uani 1 1 d .
O11 O 0.6333(3) 0.12711(12) 0.6479(3) 0.0194(6) Uani 1 1 d .
O2 O 0.6426(3) 0.26652(14) 0.6474(3) 0.0226(6) Uani 1 1 d .
O21 O 0.8712(3) 0.17547(13) 0.4561(3) 0.0211(6) Uani 1 1 d .
O24 O 0.6531(3) 0.23223(13) 0.0265(3) 0.0220(6) Uani 1 1 d .
O3 O 0.3490(3) 0.30069(13) 0.3742(3) 0.0200(6) Uani 1 1 d .
O1 O 0.7044(3) 0.28001(13) 0.4834(3) 0.0240(7) Uani 1 1 d .
O23 O 0.5767(3) 0.21135(14) 0.1798(3) 0.0261(7) Uani 1 1 d .
O22 O 0.9513(3) 0.19739(13) 0.2992(3) 0.0228(6) Uani 1 1 d .
C22 C 0.7845(4) 0.11725(19) 0.2640(4) 0.0224(9) Uani 1 1 d .
H22 H 0.7095 0.1070 0.2998 0.027 Uiso 1 1 calc R
C21 C 0.8746(4) 0.16812(17) 0.3432(4) 0.0171(8) Uani 1 1 d .
C1 C 0.6491(4) 0.30036(18) 0.5596(4) 0.0181(8) Uani 1 1 d .
C4 C 0.5201(4) 0.37819(18) 0.4021(4) 0.0206(8) Uani 1 1 d .
H4 H 0.5984 0.3832 0.3676 0.025 Uiso 1 1 calc R
C12 C 0.4375(4) 0.07488(18) 0.6674(4) 0.0198(8) Uani 1 1 d .
H12 H 0.3696 0.0804 0.7135 0.024 Uiso 1 1 calc R
C26 C 0.6424(4) 0.19532(18) 0.1090(4) 0.0201(8) Uani 1 1 d .
C14 C 0.3501(4) 0.07285(18) 0.5213(4) 0.0187(8) Uani 1 1 d .
H14 H 0.4178 0.0738 0.4742 0.022 Uiso 1 1 calc R
C24 C 0.7092(4) 0.13461(18) 0.1217(4) 0.0210(9) Uani 1 1 d .
H24 H 0.7827 0.1357 0.0807 0.025 Uiso 1 1 calc R
C2 C 0.5896(4) 0.36217(18) 0.5452(4) 0.0214(9) Uani 1 1 d .
H2 H 0.5143 0.3636 0.5841 0.026 Uiso 1 1 calc R
C11 C 0.5378(4) 0.12864(18) 0.6955(4) 0.0164(8) Uani 1 1 d .
C13 C 0.5247(5) 0.01894(19) 0.7182(4) 0.0264(9) Uani 1 1 d .
H13A H 0.5882 0.0117 0.6706 0.040 Uiso 1 1 calc R
H13B H 0.4603 -0.0151 0.7074 0.040 Uiso 1 1 calc R
H13C H 0.5820 0.0241 0.8092 0.040 Uiso 1 1 calc R
C23 C 0.8812(5) 0.0638(2) 0.2800(5) 0.0277(10) Uani 1 1 d .
H23A H 0.9514 0.0719 0.2399 0.042 Uiso 1 1 calc R
H23B H 0.8238 0.0290 0.2391 0.042 Uiso 1 1 calc R
H23C H 0.9310 0.0557 0.3713 0.042 Uiso 1 1 calc R
C15 C 0.2572(4) 0.01699(19) 0.4816(4) 0.0250(9) Uani 1 1 d .
H15A H 0.1910 0.0155 0.5279 0.037 Uiso 1 1 calc R
H15B H 0.3183 -0.0184 0.5022 0.037 Uiso 1 1 calc R
H15C H 0.2027 0.0182 0.3894 0.037 Uiso 1 1 calc R
C16 C 0.2544(4) 0.12794(18) 0.4849(4) 0.0172(8) Uani 1 1 d .
C25 C 0.5954(5) 0.0894(2) 0.0504(4) 0.0302(10) Uani 1 1 d .
H25A H 0.5254 0.0859 0.0924 0.045 Uiso 1 1 calc R
H25B H 0.6404 0.0506 0.0511 0.045 Uiso 1 1 calc R
H25C H 0.5471 0.1025 -0.0382 0.045 Uiso 1 1 calc R
C5 C 0.4354(5) 0.4357(2) 0.3784(5) 0.0332(11) Uani 1 1 d .
H5A H 0.3888 0.4421 0.2861 0.050 Uiso 1 1 calc R
H5B H 0.5000 0.4690 0.4162 0.050 Uiso 1 1 calc R
H5C H 0.3627 0.4332 0.4176 0.050 Uiso 1 1 calc R
C3 C 0.7089(5) 0.4061(2) 0.6175(5) 0.0294(10) Uani 1 1 d .
H3A H 0.7492 0.3949 0.7081 0.044 Uiso 1 1 calc R
H3B H 0.6694 0.4464 0.6096 0.044 Uiso 1 1 calc R
H3C H 0.7841 0.4049 0.5810 0.044 Uiso 1 1 calc R
O12 O 0.5196(3) 0.17102(13) 0.7630(3) 0.0196(6) Uani 1 1 d .
C6 C 0.4223(4) 0.32903(18) 0.3261(4) 0.0177(8) Uani 1 1 d .
O1W O 0.5369(3) 0.16447(15) 0.3851(3) 0.0245(7) Uani 1 1 d D
H1WA H 0.526(5) 0.180(2) 0.309(3) 0.037 Uiso 1 1 d D
H1WB H 0.451(3) 0.165(2) 0.386(4) 0.037 Uiso 1 1 d D
O2W O 1.2560(3) 0.17712(15) 0.7828(3) 0.0248(7) Uani 1 1 d D
H2WA H 1.245(5) 0.194(2) 0.843(4) 0.037 Uiso 1 1 d D
H2WB H 1.336(3) 0.178(2) 0.777(5) 0.037 Uiso 1 1 d D

loop_
_atom_site_aniso_label
_atom_site_aniso_U_11
_atom_site_aniso_U_22
_atom_site_aniso_U_33
_atom_site_aniso_U_23
_atom_site_aniso_U_13
_atom_site_aniso_U_12
Mn1 0.0124(3) 0.0253(4) 0.0140(4) 0.0021(2) 0.0069(3) 0.0015(2)
Mn2 0.0128(3) 0.0261(4) 0.0152(4) -0.0017(2) 0.0078(3) -0.0014(2)
Mn3 0.0120(3) 0.0231(4) 0.0125(4) 0.0001(2) 0.0062(3) 0.0005(2)
O4 0.0131(12) 0.0297(14) 0.0141(15) -0.0005(11) 0.0067(11) 0.0003(11)
O14 0.0175(13) 0.0277(15) 0.0181(16) -0.0011(11) 0.0074(12) -0.0010(11)
O13 0.0166(13) 0.0277(15) 0.0206(16) 0.0027(12) 0.0094(12) 0.0008(11)
O11 0.0165(13) 0.0247(14) 0.0200(16) 0.0011(11) 0.0100(12) -0.0009(11)
O2 0.0249(15) 0.0321(15) 0.0137(15) 0.0053(12) 0.0106(12) 0.0031(12)
O21 0.0154(13) 0.0331(15) 0.0162(16) -0.0002(12) 0.0072(12) 0.0040(12)
O24 0.0253(15) 0.0310(16) 0.0136(16) 0.0026(12) 0.0118(12) 0.0033(12)
O3 0.0132(13) 0.0315(15) 0.0157(15) 0.0009(11) 0.0056(11) -0.0038(11)
O1 0.0283(15) 0.0288(15) 0.0217(17) 0.0031(12) 0.0172(13) 0.0051(13)
O23 0.0277(15) 0.0311(16) 0.0267(18) 0.0064(13) 0.0187(14) 0.0037(13)
O22 0.0169(13) 0.0322(16) 0.0206(16) 0.0030(12) 0.0084(12) -0.0039(12)
C22 0.0194(19) 0.029(2) 0.018(2) -0.0003(17) 0.0058(17) -0.0006(16)
C21 0.0138(17) 0.0227(19) 0.015(2) 0.0048(15) 0.0059(15) 0.0041(15)
C1 0.0133(17) 0.028(2) 0.011(2) -0.0018(15) 0.0010(15) -0.0020(15)
C4 0.0204(19) 0.025(2) 0.015(2) 0.0017(16) 0.0044(16) -0.0022(16)
C12 0.0153(17) 0.026(2) 0.018(2) 0.0017(16) 0.0060(16) -0.0009(16)
C26 0.0176(18) 0.031(2) 0.009(2) -0.0006(15) 0.0013(16) -0.0030(16)
C14 0.0143(17) 0.025(2) 0.018(2) -0.0023(16) 0.0065(16) 0.0006(15)
C24 0.0203(19) 0.025(2) 0.017(2) -0.0001(16) 0.0062(16) -0.0007(16)
C2 0.0185(18) 0.027(2) 0.019(2) -0.0007(17) 0.0080(17) -0.0018(16)
C11 0.0119(16) 0.0253(19) 0.011(2) 0.0052(15) 0.0025(14) 0.0003(15)
C13 0.025(2) 0.025(2) 0.028(3) 0.0042(18) 0.0081(18) -0.0002(17)
C23 0.023(2) 0.029(2) 0.028(3) 0.0016(18) 0.0051(18) 0.0046(17)
C15 0.0200(19) 0.026(2) 0.028(2) -0.0053(18) 0.0078(18) -0.0022(16)
C16 0.0106(16) 0.0241(19) 0.016(2) -0.0028(15) 0.0041(15) -0.0008(14)
C25 0.034(2) 0.031(2) 0.022(3) -0.0016(18) 0.005(2) -0.0014(19)
C5 0.033(2) 0.027(2) 0.033(3) 0.0000(19) 0.003(2) 0.0030(19)
C3 0.028(2) 0.027(2) 0.029(3) -0.0021(19) 0.0046(19) -0.0051(18)
O12 0.0158(13) 0.0245(14) 0.0202(16) -0.0019(11) 0.0085(12) 0.0003(11)
C6 0.0134(17) 0.027(2) 0.013(2) 0.0026(15) 0.0044(15) 0.0028(15)
O1W 0.0162(13) 0.0428(18) 0.0156(16) 0.0064(13) 0.0069(12) 0.0009(13)
O2W 0.0151(13) 0.0431(18) 0.0182(17) -0.0060(13) 0.0085(12) 0.0009(13)

loop_
_atom_type_symbol
_atom_type_description
_atom_type_scat_dispersion_real
_atom_type_scat_dispersion_imag
_atom_type_scat_source
C C 0.0181 0.0091 'International Tables Vol C Tables 4.2.6.8 and 6.1.1.4'
H H 0 0 'International Tables Vol C Tables 4.2.6.8 and 6.1.1.4'
O O 0.0492 0.0322 'International Tables Vol C Tables 4.2.6.8 and 6.1.1.4'
Mn Mn -0.5299 2.8052 'International Tables Vol C Tables 4.2.6.8 and 6.1.1.4'

loop_
_geom_angle_atom_site_label_1
_geom_angle_atom_site_label_2
_geom_angle_atom_site_label_3
_geom_angle
_geom_angle_site_symmetry_1
_geom_angle_site_symmetry_3
O11 Mn1 O1W 85.34(11) . .
O11 Mn1 O4 86.76(11) . 4_666
O1W Mn1 O4 159.52(12) . 4_666
O11 Mn1 O21 131.35(11) . .
O1W Mn1 O21 94.05(11) . .
O4 Mn1 O21 77.20(11) 4_666 .
O11 Mn1 O1 143.54(11) . .
O1W Mn1 O1 89.99(12) . .
O4 Mn1 O1 107.37(12) 4_666 .
O21 Mn1 O1 85.01(11) . .
O11 Mn1 O2 89.74(11) . .
O1W Mn1 O2 105.66(12) . .
O4 Mn1 O2 93.15(11) 4_666 .
O21 Mn1 O2 136.12(11) . .
O1 Mn1 O2 56.84(10) . .
O11 Mn1 C1 116.40(12) . .
O1W Mn1 C1 96.42(12) . .
O4 Mn1 C1 104.01(12) 4_666 .
O21 Mn1 C1 112.02(12) . .
O1 Mn1 C1 28.40(11) . .
O2 Mn1 C1 28.64(11) . .
O14 Mn2 O2W 84.79(11) 1_655 .
O14 Mn2 O4 127.34(11) 1_655 4_666
O2W Mn2 O4 95.59(11) . 4_666
O14 Mn2 O21 84.49(11) 1_655 .
O2W Mn2 O21 159.41(13) . .
O4 Mn2 O21 77.23(11) 4_666 .
O14 Mn2 O23 145.66(11) 1_655 4_666
O2W Mn2 O23 88.01(12) . 4_666
O4 Mn2 O23 86.73(11) 4_666 4_666
O21 Mn2 O23 110.51(12) . 4_666
O14 Mn2 O24 90.73(11) 1_655 4_666
O2W Mn2 O24 99.36(12) . 4_666
O4 Mn2 O24 140.24(11) 4_666 4_666
O21 Mn2 O24 98.31(11) . 4_666
O23 Mn2 O24 57.42(10) 4_666 4_666
O14 Mn2 C26 117.97(12) 1_655 4_666
O2W Mn2 C26 91.19(13) . 4_666
O4 Mn2 C26 114.67(12) 4_666 4_666
O21 Mn2 C26 109.36(12) . 4_666
O23 Mn2 C26 28.58(12) 4_666 4_666
O24 Mn2 C26 29.12(11) 4_666 4_666
O2 Mn3 O24 177.62(11) . 1_556
O2 Mn3 O12 87.13(11) . .
O24 Mn3 O12 90.49(11) 1_556 .
O2 Mn3 O3 88.62(11) . 4_666
O24 Mn3 O3 91.49(11) 1_556 4_666
O12 Mn3 O3 90.88(10) . 4_666
O2 Mn3 O13 93.81(11) . 4_666
O24 Mn3 O13 88.57(11) 1_556 4_666
O12 Mn3 O13 178.51(9) . 4_666
O3 Mn3 O13 90.30(10) 4_666 4_666
O2 Mn3 O22 90.76(11) . 4_566
O24 Mn3 O22 89.11(11) 1_556 4_566
O12 Mn3 O22 88.86(10) . 4_566
O3 Mn3 O22 179.34(10) 4_666 4_566
O13 Mn3 O22 89.98(10) 4_666 4_566
C6 O4 Mn1 121.4(2) . 4_565
C6 O4 Mn2 137.1(2) . 4_565
Mn1 O4 Mn2 101.25(11) 4_565 4_565
C16 O14 Mn2 136.8(3) . 1_455
C16 O13 Mn3 127.9(2) . 4_565
C11 O11 Mn1 135.7(3) . .
C1 O2 Mn3 152.0(3) . .
C1 O2 Mn1 88.9(2) . .
Mn3 O2 Mn1 115.74(13) . .
C21 O21 Mn2 119.5(2) . .
C21 O21 Mn1 140.3(2) . .
Mn2 O21 Mn1 99.76(12) . .
C26 O24 Mn3 150.2(3) . 1_554
C26 O24 Mn2 91.0(2) . 4_565
Mn3 O24 Mn2 114.64(13) 1_554 4_565
C6 O3 Mn3 146.0(3) . 4_565
C1 O1 Mn1 95.4(2) . .
C26 O23 Mn2 92.1(2) . 4_565
C21 O22 Mn3 147.6(3) . 4_665
C23 C22 C21 107.8(3) . .
C23 C22 C24 112.1(4) . .
C21 C22 C24 112.1(3) . .
O22 C21 O21 124.2(4) . .
O22 C21 C22 119.1(4) . .
O21 C21 C22 116.6(3) . .
O1 C1 O2 118.0(4) . .
O1 C1 C2 121.3(4) . .
O2 C1 C2 120.7(4) . .
O1 C1 Mn1 56.2(2) . .
O2 C1 Mn1 62.4(2) . .
C2 C1 Mn1 170.7(3) . .
C5 C4 C6 108.3(3) . .
C5 C4 C2 113.3(4) . .
C6 C4 C2 111.8(3) . .
C13 C12 C11 109.2(3) . .
C13 C12 C14 113.5(3) . .
C11 C12 C14 108.6(3) . .
O23 C26 O24 118.3(4) . .
O23 C26 C24 121.2(4) . .
O24 C26 C24 120.5(4) . .
O23 C26 Mn2 59.3(2) . 4_565
O24 C26 Mn2 59.9(2) . 4_565
C24 C26 Mn2 170.0(3) . 4_565
C16 C14 C15 109.1(3) . .
C16 C14 C12 108.5(3) . .
C15 C14 C12 112.5(3) . .
C26 C24 C25 109.4(3) . .
C26 C24 C22 111.2(3) . .
C25 C24 C22 111.5(4) . .
C1 C2 C3 109.5(3) . .
C1 C2 C4 110.0(3) . .
C3 C2 C4 111.9(3) . .
O11 C11 O12 124.7(4) . .
O11 C11 C12 116.0(4) . .
O12 C11 C12 119.3(3) . .
O14 C16 O13 124.8(4) . .
O14 C16 C14 115.3(4) . .
O13 C16 C14 119.9(3) . .
C11 O12 Mn3 130.1(2) . .
O3 C6 O4 124.4(4) . .
O3 C6 C4 119.8(4) . .
O4 C6 C4 115.7(3) . .

loop_
_geom_bond_atom_site_label_1
_geom_bond_atom_site_label_2
_geom_bond_distance
_geom_bond_site_symmetry_2
Mn1 O11 2.096(3) .
Mn1 O1W 2.143(3) .
Mn1 O4 2.156(3) 4_666
Mn1 O21 2.184(3) .
Mn1 O1 2.201(3) .
Mn1 O2 2.338(3) .
Mn1 C1 2.638(4) .
Mn2 O14 2.088(3) 1_655
Mn2 O2W 2.145(3) .
Mn2 O4 2.160(3) 4_666
Mn2 O21 2.179(3) .
Mn2 O23 2.254(3) 4_666
Mn2 O24 2.267(3) 4_666
Mn2 C26 2.620(4) 4_666
Mn3 O2 2.136(3) .
Mn3 O24 2.145(3) 1_556
Mn3 O12 2.205(3) .
Mn3 O3 2.212(3) 4_666
Mn3 O13 2.215(3) 4_666
Mn3 O22 2.215(3) 4_566
O4 C6 1.300(5) .
O4 Mn1 2.156(3) 4_565
O4 Mn2 2.160(3) 4_565
O14 C16 1.251(5) .
O14 Mn2 2.088(3) 1_455
O13 C16 1.266(5) .
O13 Mn3 2.215(3) 4_565
O11 C11 1.254(5) .
O2 C1 1.264(5) .
O21 C21 1.289(5) .
O24 C26 1.275(5) .
O24 Mn3 2.146(3) 1_554
O24 Mn2 2.266(3) 4_565
O3 C6 1.235(5) .
O3 Mn3 2.212(3) 4_565
O1 C1 1.260(5) .
O23 C26 1.254(5) .
O23 Mn2 2.254(3) 4_565
O22 C21 1.242(5) .
O22 Mn3 2.215(3) 4_665
C22 C23 1.514(6) .
C22 C21 1.527(6) .
C22 C24 1.548(6) .
C1 C2 1.497(6) .
C4 C5 1.516(6) .
C4 C6 1.518(5) .
C4 C2 1.542(6) .
C12 C13 1.519(6) .
C12 C11 1.530(5) .
C12 C14 1.555(6) .
C26 C24 1.503(6) .
C26 Mn2 2.620(4) 4_565
C14 C16 1.529(5) .
C14 C15 1.530(6) .
C24 C25 1.522(6) .
C2 C3 1.537(6) .
C11 O12 1.269(5) .
